data_7707852
loop_
_publ_author_name
'Huang, Xiaohui'
'Wang, Kang'
'Han, Jing'
'Xie, Junfang'
'Li, Licun'
'Sutter, Jean-Pascal'

_publ_section_title
;
 A metal-radical hetero-tri-spin SCM with methyl-pyrazole-nitronyl
 nitroxide bridges.
;
_journal_issue 34
_journal_name_full 'Dalton transactions (Cambridge, England : 2003)'
_journal_page_first 11992
_journal_page_last 11998
_journal_paper_doi 10.1039/d1dt02006d
_journal_volume 50
_journal_year 2021
_chemical_formula_moiety 'C94 H78 Cu2 F60 Gd2 N16 O28'
_chemical_formula_sum 'C94 H78 Cu2 F60 Gd2 N16 O28'
_chemical_formula_weight 3461.30
_space_group_crystal_system triclinic
_space_group_IT_number 2
_space_group_name_Hall '-P 1'
_space_group_name_H-M_alt 'P -1'
_atom_sites_solution_hydrogens mixed
_atom_sites_solution_primary direct
_audit_creation_date 2019-01-19
_audit_creation_method
;
Olex2 1.2
(compiled 2018.05.29 svn.r3508 for OlexSys, GUI svn.r5506)
;
_cell_angle_alpha 113.252(4)
_cell_angle_beta 94.091(4)
_cell_angle_gamma 107.833(5)
_cell_formula_units_Z 2
_cell_length_a 14.5495(7)
_cell_length_b 22.9890(12)
_cell_length_c 25.2616(10)
_cell_measurement_reflns_used 13149
_cell_measurement_temperature 113.1500
_cell_measurement_theta_max 30.8500
_cell_measurement_theta_min 1.9440
_cell_volume 7209.5(7)
_computing_molecular_graphics 'Olex2 (Dolomanov et al., 2009)'
_computing_publication_material 'Olex2 (Dolomanov et al., 2009)'
_computing_structure_refinement 'XL (Sheldrick, 2008)'
_computing_structure_solution 'XS (Sheldrick, 2008)'
_diffrn_ambient_temperature 113.1500
_diffrn_measured_fraction_theta_full 0.999
_diffrn_measured_fraction_theta_max 0.999
_diffrn_measurement_device_type 'multiwire proportional'
_diffrn_measurement_method 'phi and omega scans'
_diffrn_radiation_monochromator graphite
_diffrn_radiation_type MoK\a
_diffrn_radiation_wavelength 0.71073
_diffrn_reflns_av_R_equivalents 0.1574
_diffrn_reflns_av_unetI/netI 0.1605
_diffrn_reflns_Laue_measured_fraction_full 0.999
_diffrn_reflns_Laue_measured_fraction_max 0.999
_diffrn_reflns_limit_h_max 17
_diffrn_reflns_limit_h_min -16
_diffrn_reflns_limit_k_max 27
_diffrn_reflns_limit_k_min -27
_diffrn_reflns_limit_l_max 30
_diffrn_reflns_limit_l_min -30
_diffrn_reflns_number 66500
_diffrn_reflns_point_group_measured_fraction_full 0.999
_diffrn_reflns_point_group_measured_fraction_max 0.999
_diffrn_reflns_theta_full 25.010
_diffrn_reflns_theta_max 25.010
_diffrn_reflns_theta_min 1.671
_exptl_absorpt_coefficient_mu 1.343
_exptl_absorpt_correction_T_max 1.00000
_exptl_absorpt_correction_T_min 0.18072
_exptl_absorpt_correction_type multi-scan
_exptl_crystal_colour blue
_exptl_crystal_density_diffrn 1.594
_exptl_crystal_description prism
_exptl_crystal_F_000 3408
_exptl_crystal_size_max 0.2
_exptl_crystal_size_mid 0.2
_exptl_crystal_size_min 0.2
_refine_diff_density_max 2.585
_refine_diff_density_min -3.278
_refine_diff_density_rms 0.252
_refine_ls_extinction_method none
_refine_ls_goodness_of_fit_ref 0.982
_refine_ls_hydrogen_treatment mixed
_refine_ls_matrix_type full
_refine_ls_number_parameters 1842
_refine_ls_number_reflns 25403
_refine_ls_number_restraints 36
_refine_ls_restrained_S_all 0.988
_refine_ls_R_factor_all 0.1491
_refine_ls_R_factor_gt 0.1009
_refine_ls_shift/su_max 0.001
_refine_ls_shift/su_mean 0.000
_refine_ls_structure_factor_coef Fsqd
_refine_ls_weighting_details 'w=1/[\s^2^(Fo^2^)+(0.1860P)^2^] where P=(Fo^2^+2Fc^2^)/3'
_refine_ls_weighting_scheme calc
_refine_ls_wR_factor_gt 0.2608
_refine_ls_wR_factor_ref 0.3165
_reflns_Friedel_coverage 0.000
_reflns_number_gt 14070
_reflns_number_total 25403
_reflns_threshold_expression 'I > 2\s(I)'
_cod_data_source_file d1dt02006d4.cif
_cod_data_source_block gd-cu
_cod_depositor_comments 'Adding full bibliography for 7707852--7707854.cif.'
_cod_original_cell_volume 7209.5(6)
_cod_database_code 7707852
_shelx_shelxl_version_number 2014/7
_shelx_space_group_comment
;
The symmetry employed for this shelxl refinement is uniquely defined
by the following loop, which should always be used as a source of
symmetry information in preference to the above space-group names.
They are only intended as comments.
;
_olex2_refinement_description
;
1. Fixed Uiso
 At 1.2 times of:
  All C(H) groups
 At 1.5 times of:
  All C(H,H,H) groups
2. Uiso/Uaniso restraints and constraints
Uanis(F8) \\sim Ueq: with sigma of 0.01 and sigma for terminal atoms of 0.02
Uanis(F38) \\sim Ueq: with sigma of 0.01 and sigma for terminal atoms of 0.02
Uanis(C13) \\sim Ueq: with sigma of 0.01 and sigma for terminal atoms of 0.02
Uanis(F3) \\sim Ueq: with sigma of 0.01 and sigma for terminal atoms of 0.02
Uanis(F23) \\sim Ueq: with sigma of 0.01 and sigma for terminal atoms of 0.02
Uanis(C27) \\sim Ueq: with sigma of 0.01 and sigma for terminal atoms of 0.02
3.a Aromatic/amide H refined with riding coordinates:
 C4(H4), C47(H47), C42(H42), C22(H22), C87(H87), C20(H20), C44(H44), C62(H62),
 C2(H2), C52(H52), C57(H57), C67(H67), C77(H77), C26(H26), C72(H72), C24(H24),
 C92(H92)
3.b Idealised Me refined as rotating group:
 C11(H11A,H11B,H11C), C1(H1A,H1B,H1C), C34(H34A,H34B,H34C), C7(H7A,H7B,H7C),
 C8(H8A,H8B,H8C), C43(H43A,H43B,H43C), C15(H15A,H15B,H15C), C23(H23A,H23B,H23C),
  C35(H35A,H35B,H35C), C38(H38A,H38B,H38C), C10(H10A,H10B,H10C), C21(H21A,H21B,
 H21C), C37(H37A,H37B,H37C), C16(H16A,H16B,H16C), C29(H29A,H29B,H29C), C13(H13A,
 H13B,H13C), C33(H33A,H33B,H33C), C12(H12A,H12B,H12C), C32(H32A,H32B,H32C),
 C30(H30A,H30B,H30C)
;
_olex2_submission_special_instructions 'No special instructions were received'

loop_
_space_group_symop_operation_xyz
'x, y, z'
'-x, -y, -z'

loop_
_atom_site_label
_atom_site_type_symbol
_atom_site_fract_x
_atom_site_fract_y
_atom_site_fract_z
_atom_site_U_iso_or_equiv
_atom_site_adp_type
_atom_site_occupancy
_atom_site_site_symmetry_order
_atom_site_calc_flag
_atom_site_refinement_flags_posn
_atom_site_refinement_flags_adp
_atom_site_refinement_flags_occupancy
_atom_site_disorder_assembly
_atom_site_disorder_group
Gd1 Gd 0.28212(4) 0.39642(3) 0.61276(2) 0.03830(19) Uani 1 1 d . . . . .
Gd2 Gd 1.27533(4) 0.86384(3) 1.14077(2) 0.0467(2) Uani 1 1 d . . . . .
Cu1 Cu -0.22742(9) 0.07465(6) 0.45775(5) 0.0392(3) Uani 1 1 d . . . . .
Cu2 Cu 0.85514(10) 0.67776(7) 0.82217(6) 0.0506(4) Uani 1 1 d . . . . .
O24 O 1.1328(7) 0.8857(5) 1.1193(3) 0.062(2) Uani 1 1 d . . . . .
O12 O -0.2415(5) 0.0002(3) 0.4804(3) 0.0410(16) Uani 1 1 d . . . . .
O15 O 0.1267(5) 0.4059(4) 0.5895(3) 0.0491(19) Uani 1 1 d . . . . .
O11 O -0.3136(5) 0.1085(3) 0.5091(3) 0.0376(16) Uani 1 1 d . . . . .
O13 O 0.1980(5) 0.2931(3) 0.5280(3) 0.0447(17) Uani 1 1 d . . . . .
O21 O 0.9387(5) 0.6428(4) 0.7676(3) 0.0483(19) Uani 1 1 d . . . . .
O10 O -0.1523(5) 0.0349(4) 0.4019(3) 0.0446(18) Uani 1 1 d . . . . .
O9 O -0.2156(5) 0.1461(3) 0.4311(3) 0.0412(16) Uani 1 1 d . . . . .
C5 C 0.0118(7) 0.3236(5) 0.6599(4) 0.035(2) Uani 1 1 d . . . . .
O17 O 0.3249(5) 0.3144(4) 0.6351(3) 0.0448(18) Uani 1 1 d . . . . .
O8 O 1.4883(5) 1.1659(4) 1.3937(3) 0.055(2) Uani 1 1 d . . . . .
O22 O 0.8830(6) 0.7598(4) 0.8075(3) 0.052(2) Uani 1 1 d . . . . .
N14 N 1.3641(6) 1.0299(4) 1.2601(3) 0.041(2) Uani 1 1 d . . . . .
O3 O 0.4360(5) 0.4142(3) 0.5884(3) 0.0437(18) Uani 1 1 d . . . . .
O19 O 0.8303(6) 0.5975(4) 0.8399(3) 0.054(2) Uani 1 1 d . . . . .
O7 O 1.3455(6) 0.9685(4) 1.2209(3) 0.055(2) Uani 1 1 d . . . . .
O18 O 0.3909(5) 0.4547(4) 0.7098(3) 0.0460(18) Uani 1 1 d . . . . .
O2 O 0.1842(5) 0.3658(4) 0.6749(3) 0.0402(16) Uani 1 1 d . . . . .
N15 N 1.5778(6) 0.9641(4) 1.3280(4) 0.040(2) Uani 1 1 d . . . . .
N13 N 1.4310(7) 1.1228(4) 1.3422(4) 0.045(2) Uani 1 1 d . . . . .
N2 N -0.0033(6) 0.1580(4) 0.5567(4) 0.042(2) Uani 1 1 d . . . . .
N4 N -0.0567(6) 0.3447(4) 0.6870(4) 0.043(2) Uani 1 1 d . . . . .
O14 O 0.2808(6) 0.4204(4) 0.5266(3) 0.0486(18) Uani 1 1 d . . . . .
N5 N 0.5149(6) 0.3993(4) 0.5853(3) 0.0369(19) Uani 1 1 d . . . . .
C41 C 1.4947(8) 1.0304(5) 1.3278(4) 0.041(2) Uani 1 1 d . . . . .
O16 O 0.3107(5) 0.5137(3) 0.6452(3) 0.0459(18) Uani 1 1 d . . . . .
N1 N -0.0990(6) 0.1526(4) 0.5400(4) 0.043(2) Uani 1 1 d . . . . .
N7 N 0.7193(6) 0.6069(4) 0.7441(4) 0.046(2) Uani 1 1 d . . . . .
F11 F -0.2848(6) -0.1201(3) 0.4856(3) 0.072(2) Uani 1 1 d . . . . .
C18 C 0.6027(7) 0.4398(5) 0.6188(4) 0.036(2) Uani 1 1 d . . . . .
F14 F 0.0831(6) 0.1811(4) 0.3800(3) 0.075(2) Uani 1 1 d . . . . .
O4 O 0.7638(6) 0.4371(4) 0.6225(4) 0.071(3) Uani 1 1 d . . . . .
C40 C 1.4326(7) 1.0590(5) 1.3106(4) 0.035(2) Uani 1 1 d . . . . .
F13 F 0.0196(6) 0.1876(4) 0.4544(4) 0.081(2) Uani 1 1 d . . . . .
O28 O 1.1821(6) 0.8612(4) 1.2153(3) 0.058(2) Uani 1 1 d . . . . .
O20 O 0.7820(6) 0.7168(5) 0.8784(4) 0.066(3) Uani 1 1 d . . . . .
O1 O -0.1499(5) 0.3106(4) 0.6720(3) 0.054(2) Uani 1 1 d . . . . .
C6 C 0.1003(8) 0.4255(5) 0.7456(4) 0.046(3) Uani 1 1 d . . . . .
C3 C -0.0101(7) 0.2590(5) 0.6121(4) 0.042(3) Uani 1 1 d . . . . .
O26 O 1.4519(6) 0.9033(5) 1.1470(3) 0.060(2) Uani 1 1 d . . . . .
O27 O 1.3262(6) 0.8047(4) 1.1870(4) 0.058(2) Uani 1 1 d . . . . .
F10 F -0.3325(6) -0.0812(4) 0.5657(4) 0.082(2) Uani 1 1 d . . . . .
C17 C 0.5179(8) 0.3383(5) 0.5322(5) 0.046(3) Uani 1 1 d . . . . .
N6 N 0.6732(7) 0.4120(5) 0.6006(4) 0.052(3) Uani 1 1 d . . . . .
O5 O 1.1371(7) 0.5843(5) 0.8965(4) 0.091(3) Uani 1 1 d . . . . .
N3 N 0.1007(6) 0.3704(4) 0.6876(4) 0.040(2) Uani 1 1 d . . . . .
N16 N 1.6154(6) 1.0192(4) 1.3818(4) 0.046(2) Uani 1 1 d . . . . .
N8 N 0.6282(7) 0.6071(4) 0.7265(4) 0.055(3) Uani 1 1 d . . . . .
F29 F 0.3399(7) 0.6528(4) 0.7100(4) 0.094(3) Uani 1 1 d . . . . .
F59 F 1.3253(8) 0.7112(5) 1.2678(4) 0.111(3) Uani 1 1 d . . . . .
C51 C -0.1399(8) 0.0464(5) 0.3575(4) 0.040(2) Uani 1 1 d . . . . .
F25 F 0.0033(6) 0.3952(5) 0.4850(4) 0.103(3) Uani 1 1 d . . . . .
C48 C -0.2874(7) -0.0093(5) 0.5193(4) 0.041(2) Uani 1 1 d . . . . .
F30 F 0.4132(6) 0.6292(4) 0.6391(4) 0.083(2) Uani 1 1 d . . . . .
N11 N 1.1992(8) 0.6331(6) 0.9409(4) 0.074(3) Uani 1 1 d . . . . .
O23 O 1.1387(6) 0.7567(4) 1.0961(3) 0.060(2) Uani 1 1 d . . . . .
N12 N 1.2778(7) 0.7324(6) 1.0136(4) 0.062(3) Uani 1 1 d . . . . .
C4 C -0.1016(8) 0.2132(6) 0.5739(5) 0.046(3) Uani 1 1 d . . . . .
H4 H -0.1579 0.2241 0.5724 0.055 Uiso 1 1 calc R . . . .
C36 C 1.3005(9) 1.0695(6) 1.2599(5) 0.050(3) Uani 1 1 d . . . . .
F12 F -0.1802(6) -0.0431(4) 0.5633(3) 0.076(2) Uani 1 1 d . . . . .
C47 C -0.3417(9) 0.0274(6) 0.5497(5) 0.054(3) Uani 1 1 d . . . . .
H47 H -0.3737 0.0148 0.5763 0.064 Uiso 1 1 calc R . . . .
C19 C 0.6302(8) 0.5081(5) 0.6669(5) 0.042(2) Uani 1 1 d . . . . .
F15 F 0.1487(6) 0.1619(4) 0.4479(3) 0.081(2) Uani 1 1 d . . . . .
C42 C 1.5083(8) 0.9695(5) 1.2953(5) 0.044(3) Uani 1 1 d . . . . .
H42 H 1.4741 0.9380 1.2571 0.053 Uiso 1 1 calc R . . . .
C22 C 0.5721(9) 0.5481(6) 0.6818(5) 0.052(3) Uani 1 1 d . . . . .
H22 H 0.5066 0.5358 0.6638 0.062 Uiso 1 1 calc R . . . .
F21 F 0.3698(7) 0.2414(4) 0.7277(3) 0.083(2) Uani 1 1 d . . . . .
C86 C 1.1693(9) 0.8302(7) 1.2462(5) 0.058(3) Uani 1 1 d . . . . .
C87 C 1.2188(9) 0.7871(6) 1.2499(5) 0.054(3) Uani 1 1 d . . . . .
H87 H 1.1996 0.7640 1.2728 0.065 Uiso 1 1 calc R . . . .
F28 F 0.2816(7) 0.6516(4) 0.6281(4) 0.091(3) Uani 1 1 d . . . . .
F20 F 0.4107(7) 0.2196(4) 0.6445(4) 0.095(3) Uani 1 1 d . . . . .
F27 F -0.0326(6) 0.4732(5) 0.5468(4) 0.101(3) Uani 1 1 d . . . . .
C20 C 0.7198(8) 0.5466(5) 0.7077(5) 0.047(3) Uani 1 1 d . . . . .
H20 H 0.7728 0.5323 0.7094 0.056 Uiso 1 1 calc R . . . .
F31 F 0.7387(7) 0.4713(4) 0.8326(4) 0.095(3) Uani 1 1 d . . . . .
C25 C 1.1351(9) 0.7247(7) 0.9514(5) 0.053(3) Uani 1 1 d . . . . .
C50 C -0.0919(11) -0.0003(7) 0.3165(5) 0.065(4) Uani 1 1 d . . . . .
F56 F 1.0238(6) 0.7764(5) 1.2721(4) 0.096(3) Uani 1 1 d . . . . .
C78 C 0.9453(9) 0.7770(6) 0.7806(5) 0.052(3) Uani 1 1 d . . . . .
C60 C 0.1072(9) 0.2024(6) 0.4384(5) 0.052(3) Uani 1 1 d . . . . .
F33 F 0.8696(7) 0.5243(5) 0.8991(4) 0.091(3) Uani 1 1 d . . . . .
C11 C -0.0567(9) 0.4167(6) 0.7895(5) 0.061(3) Uani 1 1 d . . . . .
H11A H -0.1257 0.4096 0.7807 0.092 Uiso 1 1 calc GR . . . .
H11B H -0.0226 0.4600 0.8228 0.092 Uiso 1 1 calc GR . . . .
H11C H -0.0495 0.3814 0.7986 0.092 Uiso 1 1 calc GR . . . .
C66 C 0.3589(8) 0.3126(6) 0.6815(5) 0.048(3) Uani 1 1 d . . . . .
C9 C -0.0135(8) 0.4153(6) 0.7369(5) 0.050(3) Uani 1 1 d . . . . .
C68 C 0.4218(8) 0.4341(6) 0.7446(5) 0.048(3) Uani 1 1 d . . . . .
N9 N 1.0610(9) 0.7915(5) 0.9413(4) 0.065(3) Uani 1 1 d . . . . .
F55 F 1.0389(8) 0.8678(6) 1.2695(5) 0.135(5) Uani 1 1 d . . . . .
C1 C 0.0233(8) 0.0976(5) 0.5323(5) 0.045(3) Uani 1 1 d . . . . .
H1A H 0.0051 0.0718 0.5544 0.067 Uiso 1 1 calc GR . . . .
H1B H 0.0934 0.1113 0.5347 0.067 Uiso 1 1 calc GR . . . .
H1C H -0.0111 0.0701 0.4917 0.067 Uiso 1 1 calc GR . . . .
C34 C 1.2079(8) 1.0397(6) 1.2785(5) 0.053(3) Uani 1 1 d . . . . .
H34A H 1.1781 0.9917 1.2534 0.079 Uiso 1 1 calc GR . . . .
H34B H 1.1621 1.0612 1.2751 0.079 Uiso 1 1 calc GR . . . .
H34C H 1.2247 1.0473 1.3187 0.079 Uiso 1 1 calc GR . . . .
C27 C 1.2002(8) 0.6976(6) 0.9688(4) 0.051(3) Uani 1 1 d . U . . .
C44 C 1.5656(7) 1.0574(5) 1.3815(4) 0.039(2) Uani 1 1 d . . . . .
H44 H 1.5753 1.0986 1.4134 0.047 Uiso 1 1 calc R . . . .
C70 C 0.7791(12) 0.5249(8) 0.8839(7) 0.076(4) Uani 1 1 d . . . . .
C7 C 0.1387(10) 0.4089(7) 0.7931(5) 0.063(4) Uani 1 1 d . . . . .
H7A H 0.0911 0.3679 0.7909 0.095 Uiso 1 1 calc GR . . . .
H7B H 0.1492 0.4456 0.8312 0.095 Uiso 1 1 calc GR . . . .
H7C H 0.2001 0.4026 0.7873 0.095 Uiso 1 1 calc GR . . . .
C8 C 0.1712(9) 0.4937(6) 0.7528(5) 0.055(3) Uani 1 1 d . . . . .
H8A H 0.2376 0.4941 0.7564 0.083 Uiso 1 1 calc GR . . . .
H8B H 0.1671 0.5294 0.7877 0.083 Uiso 1 1 calc GR . . . .
H8C H 0.1539 0.5005 0.7189 0.083 Uiso 1 1 calc GR . . . .
C62 C 0.1872(10) 0.3160(6) 0.4435(5) 0.062(3) Uani 1 1 d . . . . .
H62 H 0.1636 0.2954 0.4028 0.074 Uiso 1 1 calc R . . . .
C2 C 0.0505(8) 0.2200(6) 0.5985(4) 0.044(3) Uani 1 1 d . . . . .
H2 H 0.1170 0.2350 0.6160 0.053 Uiso 1 1 calc R . . . .
F42 F 0.9677(10) 0.8913(4) 0.8337(4) 0.123(4) Uani 1 1 d . . . . .
C43 C 1.6165(8) 0.9079(5) 1.3115(5) 0.049(3) Uani 1 1 d . . . . .
H43A H 1.6598 0.9116 1.2851 0.073 Uiso 1 1 calc GR . . . .
H43B H 1.5623 0.8650 1.2924 0.073 Uiso 1 1 calc GR . . . .
H43C H 1.6525 0.9109 1.3465 0.073 Uiso 1 1 calc GR . . . .
F19 F 0.2609(7) 0.1987(4) 0.6489(5) 0.100(3) Uani 1 1 d . . . . .
C63 C 0.2419(10) 0.3870(7) 0.4732(6) 0.064(3) Uani 1 1 d . . . . .
C53 C -0.1934(9) 0.1427(6) 0.3816(5) 0.051(3) Uani 1 1 d . . . . .
C61 C 0.1685(8) 0.2769(6) 0.4744(5) 0.047(3) Uani 1 1 d . . . . .
C79 C 0.9622(12) 0.8452(8) 0.7800(6) 0.068(4) Uani 1 1 d . . . . .
C81 C 1.0479(9) 0.7422(7) 1.0881(5) 0.062(3) Uani 1 1 d . . . . .
N10 N 1.0015(8) 0.7270(6) 0.8984(5) 0.075(3) Uani 1 1 d . . . . .
C52 C -0.1633(9) 0.0916(6) 0.3425(5) 0.054(3) Uani 1 1 d . . . . .
H52 H -0.1595 0.0888 0.3051 0.065 Uiso 1 1 calc R . . . .
F58 F 1.4337(6) 0.7472(5) 1.2230(5) 0.116(4) Uani 1 1 d . . . . .
C57 C 0.1671(10) 0.5188(7) 0.5975(6) 0.061(3) Uani 1 1 d . . . . .
H57 H 0.1423 0.5471 0.5881 0.074 Uiso 1 1 calc R . . . .
C59 C 0.3223(11) 0.6197(6) 0.6513(6) 0.063(3) Uani 1 1 d . . . . .
C49 C -0.2729(9) -0.0632(6) 0.5332(6) 0.054(3) Uani 1 1 d . . . . .
C71 C 0.7897(9) 0.5901(7) 0.8799(6) 0.058(3) Uani 1 1 d . . . . .
C15 C 0.4306(8) 0.2756(5) 0.5195(5) 0.053(3) Uani 1 1 d . . . . .
H15A H 0.4306 0.2668 0.5536 0.079 Uiso 1 1 calc GR . . . .
H15B H 0.4346 0.2376 0.4866 0.079 Uiso 1 1 calc GR . . . .
H15C H 0.3707 0.2824 0.5102 0.079 Uiso 1 1 calc GR . . . .
C91 C 1.3859(12) 0.9641(8) 1.0782(6) 0.073(4) Uani 1 1 d . . . . .
C69 C 0.4830(10) 0.4931(8) 0.8047(5) 0.070(4) Uani 1 1 d . . . . .
C58 C 0.2644(10) 0.5448(6) 0.6296(6) 0.058(3) Uani 1 1 d . . . . .
C89 C 1.3435(10) 0.7291(6) 1.2237(6) 0.056(3) Uani 1 1 d . . . . .
C73 C 0.7506(9) 0.6935(7) 0.9118(6) 0.069(4) Uani 1 1 d . . . . .
C83 C 1.0423(14) 0.8545(10) 1.1107(5) 0.082(5) Uani 1 1 d . . . . .
F57 F 1.1276(7) 0.8646(6) 1.3392(4) 0.123(4) Uani 1 1 d . . . . .
C67 C 0.4083(9) 0.3700(6) 0.7366(5) 0.059(3) Uani 1 1 d . . . . .
H67 H 0.4320 0.3633 0.7680 0.071 Uiso 1 1 calc R . . . .
F41 F 1.0407(10) 0.8695(6) 0.7626(7) 0.164(6) Uani 1 1 d . . . . .
C77 C 1.0013(10) 0.7414(7) 0.7496(7) 0.071(4) Uani 1 1 d . . . . .
H77 H 1.0458 0.7613 0.7314 0.086 Uiso 1 1 calc R . . . .
C74 C 0.7011(13) 0.7378(10) 0.9554(7) 0.086(5) Uani 1 1 d . . . . .
O6 O 1.3049(6) 0.7993(4) 1.0484(3) 0.067(2) Uani 1 1 d . . . . .
C23 C 1.0283(12) 0.8511(7) 0.9471(6) 0.090(5) Uani 1 1 d . . . . .
H23A H 0.9574 0.8350 0.9364 0.135 Uiso 1 1 calc GR . . . .
H23B H 1.0560 0.8697 0.9214 0.135 Uiso 1 1 calc GR . . . .
H23C H 1.0510 0.8856 0.9872 0.135 Uiso 1 1 calc GR . . . .
C35 C 1.2740(10) 1.0650(7) 1.1982(5) 0.064(4) Uani 1 1 d . . . . .
H35A H 1.3328 1.0741 1.1831 0.096 Uiso 1 1 calc GR . . . .
H35B H 1.2447 1.0979 1.2005 0.096 Uiso 1 1 calc GR . . . .
H35C H 1.2278 1.0202 1.1722 0.096 Uiso 1 1 calc GR . . . .
C38 C 1.3177(10) 1.1850(7) 1.3463(6) 0.076(4) Uani 1 1 d . . . . .
H38A H 1.2883 1.1642 1.3703 0.114 Uiso 1 1 calc GR . . . .
H38B H 1.2672 1.1884 1.3222 0.114 Uiso 1 1 calc GR . . . .
H38C H 1.3653 1.2297 1.3712 0.114 Uiso 1 1 calc GR . . . .
C45 C -0.4107(12) 0.1222(7) 0.5786(7) 0.069(4) Uani 1 1 d . . . . .
C85 C 1.0889(12) 0.8359(9) 1.2814(6) 0.074(4) Uani 1 1 d . . . . .
C26 C 1.1378(10) 0.7894(7) 0.9719(5) 0.065(4) Uani 1 1 d . . . . .
H26 H 1.1860 0.8269 1.0029 0.078 Uiso 1 1 calc R . . . .
F32 F 0.7324(9) 0.5137(6) 0.9228(5) 0.129(4) Uani 1 1 d . . . . .
C28 C 1.2787(12) 0.6224(9) 0.9735(7) 0.088(5) Uani 1 1 d . . . . .
C39 C 1.3691(9) 1.1418(6) 1.3067(5) 0.058(3) Uani 1 1 d . . . . .
C82 C 0.9943(12) 0.7847(9) 1.0947(6) 0.077(4) Uani 1 1 d . . . . .
H82 H 0.925(11) 0.764(7) 1.098(6) 0.093 Uiso 1 1 d R . . . .
C55 C 0.0013(11) 0.4254(8) 0.5419(6) 0.071(4) Uani 1 1 d . . . . .
C90 C 1.3679(15) 1.0012(10) 1.0437(8) 0.094(5) Uani 1 1 d . . . . .
C88 C 1.2957(9) 0.7775(6) 1.2206(5) 0.055(3) Uani 1 1 d . . . . .
C14 C 0.6205(8) 0.3374(6) 0.5548(6) 0.067(4) Uani 1 1 d . . . . .
C72 C 0.7510(9) 0.6353(8) 0.9188(5) 0.069(4) Uani 1 1 d . . . . .
H72 H 0.7258 0.6269 0.9490 0.083 Uiso 1 1 calc R . . . .
C56 C 0.1058(9) 0.4503(6) 0.5791(5) 0.050(3) Uani 1 1 d . . . . .
C10 C -0.0395(9) 0.4625(6) 0.7128(6) 0.065(4) Uani 1 1 d . . . . .
H10A H -0.0155 0.4574 0.6774 0.098 Uiso 1 1 calc GR . . . .
H10B H -0.0090 0.5089 0.7420 0.098 Uiso 1 1 calc GR . . . .
H10C H -0.1100 0.4503 0.7042 0.098 Uiso 1 1 calc GR . . . .
C21 C 0.5994(10) 0.6646(6) 0.7590(6) 0.075(4) Uani 1 1 d . . . . .
H21A H 0.6188 0.6789 0.8007 0.113 Uiso 1 1 calc GR . . . .
H21B H 0.5290 0.6513 0.7480 0.113 Uiso 1 1 calc GR . . . .
H21C H 0.6315 0.7016 0.7498 0.113 Uiso 1 1 calc GR . . . .
C65 C 0.3490(9) 0.2435(7) 0.6752(6) 0.057(3) Uani 1 1 d . . . . .
C24 C 1.0468(9) 0.6868(7) 0.9041(5) 0.066(4) Uani 1 1 d . . . . .
H24 H 1.0246 0.6402 0.8807 0.079 Uiso 1 1 calc R . . . .
C37 C 1.4429(10) 1.1830(7) 1.2804(6) 0.075(4) Uani 1 1 d . . . . .
H37A H 1.4857 1.2258 1.3117 0.113 Uiso 1 1 calc GR . . . .
H37B H 1.4062 1.1908 1.2524 0.113 Uiso 1 1 calc GR . . . .
H37C H 1.4818 1.1575 1.2609 0.113 Uiso 1 1 calc GR . . . .
F26 F -0.0640(6) 0.3793(5) 0.5548(5) 0.106(3) Uani 1 1 d . . . . .
O25 O 1.3082(6) 0.9308(4) 1.0877(3) 0.057(2) Uani 1 1 d . . . . .
C93 C 1.5102(11) 0.9427(9) 1.1298(7) 0.080(4) Uani 1 1 d . . . . .
C16 C 0.5203(11) 0.3576(7) 0.4823(5) 0.076(4) Uani 1 1 d . . . . .
H16A H 0.4645 0.3702 0.4768 0.114 Uiso 1 1 calc GR . . . .
H16B H 0.5175 0.3197 0.4468 0.114 Uiso 1 1 calc GR . . . .
H16C H 0.5803 0.3954 0.4911 0.114 Uiso 1 1 calc GR . . . .
F39 F 1.1096(8) 0.6259(6) 0.7386(6) 0.136(5) Uani 1 1 d . . . . .
C75 C 1.0517(16) 0.6344(9) 0.7074(11) 0.100(7) Uani 1 1 d . . . . .
C46 C -0.3503(8) 0.0816(6) 0.5422(5) 0.047(3) Uani 1 1 d . . . . .
F18 F 0.2414(11) 0.4801(7) 0.4549(6) 0.157(5) Uani 1 1 d . . . . .
F17 F 0.3596(11) 0.4528(8) 0.4405(6) 0.155(5) Uani 1 1 d . . . . .
F16 F 0.2190(14) 0.3901(6) 0.3807(5) 0.218(9) Uani 1 1 d . . . . .
C64 C 0.2623(18) 0.4227(11) 0.4344(9) 0.105(6) Uani 1 1 d . . . . .
F1 F -0.1944(11) 0.1915(7) 0.3146(6) 0.157(6) Uani 1 1 d . . . . .
F2 F -0.2928(12) 0.1993(9) 0.3676(8) 0.201(9) Uani 1 1 d . . . . .
C54 C -0.2112(14) 0.1929(7) 0.3626(8) 0.080(5) Uani 1 1 d . . . . .
F9 F -0.3523(7) 0.1842(4) 0.6151(3) 0.087(3) Uani 1 1 d . . . . .
F4 F -0.1382(7) -0.0631(4) 0.2991(5) 0.109(3) Uani 1 1 d . . . . .
F7 F -0.4809(5) 0.1255(4) 0.5440(4) 0.092(3) Uani 1 1 d . . . . .
F6 F -0.0027(6) 0.0135(5) 0.3451(4) 0.112(4) Uani 1 1 d . . . . .
F37 F 0.9862(10) 0.5735(6) 0.6669(5) 0.118(4) Uani 1 1 d . . . . .
F40 F 0.8939(10) 0.8443(5) 0.7464(5) 0.149(5) Uani 1 1 d . . . . .
F44 F 1.0078(9) 0.6267(5) 1.0192(5) 0.121(4) Uani 1 1 d . . . . .
F5 F -0.0779(10) 0.0113(6) 0.2707(5) 0.141(5) Uani 1 1 d . . . . .
F60 F 1.2999(8) 0.6685(4) 1.1763(4) 0.113(3) Uani 1 1 d . . . . .
F8 F -0.4520(10) 0.0945(6) 0.6104(6) 0.157(5) Uani 1 1 d . U . . .
F46 F 0.9812(12) 0.9228(9) 1.0806(6) 0.175(7) Uani 1 1 d . . . . .
F47 F 0.8865(8) 0.8674(7) 1.1157(8) 0.181(7) Uani 1 1 d . . . . .
F43 F 0.8934(8) 0.6477(6) 1.0592(7) 0.166(6) Uani 1 1 d . . . . .
F49 F 1.3301(11) 0.9549(7) 0.9857(5) 0.155(5) Uani 1 1 d . . . . .
F38 F 1.0935(11) 0.6656(7) 0.6776(7) 0.173(5) Uani 1 1 d . U . . .
F48 F 1.0042(8) 0.9489(6) 1.1682(5) 0.149(5) Uani 1 1 d . . . . .
F51 F 1.4463(10) 1.0448(8) 1.0390(6) 0.155(5) Uani 1 1 d . . . . .
F45 F 1.0128(10) 0.6440(6) 1.1040(5) 0.153(5) Uani 1 1 d . . . . .
F52 F 1.6805(10) 0.9893(13) 1.1299(10) 0.233(11) Uani 1 1 d . . . . .
F50 F 1.3072(13) 1.0335(9) 1.0595(6) 0.179(7) Uani 1 1 d . . . . .
F53 F 1.6483(8) 0.9663(13) 1.1982(7) 0.254(12) Uani 1 1 d . . . . .
F54 F 1.6300(12) 0.8963(14) 1.1187(12) 0.266(12) Uani 1 1 d . . . . .
C94 C 1.619(2) 0.958(2) 1.1484(12) 0.161(12) Uani 1 1 d . . . . .
C84 C 0.9797(11) 0.8998(9) 1.1179(7) 0.085(5) Uani 1 1 d . . . . .
C92 C 1.4804(14) 0.9719(9) 1.0972(7) 0.093(5) Uani 1 1 d . . . . .
H92 H 1.5298 0.9998 1.0872 0.112 Uiso 1 1 calc R . . . .
C80 C 0.9896(13) 0.6668(10) 1.0685(8) 0.094(5) Uani 1 1 d . . . . .
C29 C 1.3176(15) 0.5757(12) 0.9313(9) 0.195(15) Uani 1 1 d . . . . .
H29A H 1.2636 0.5353 0.9043 0.292 Uiso 1 1 calc GR . . . .
H29B H 1.3606 0.5638 0.9524 0.292 Uiso 1 1 calc GR . . . .
H29C H 1.3540 0.5975 0.9098 0.292 Uiso 1 1 calc GR . . . .
C13 C 0.6830(12) 0.3224(9) 0.5098(8) 0.122(7) Uani 1 1 d . U . . .
H13A H 0.6435 0.2829 0.4744 0.182 Uiso 1 1 calc GR . . . .
H13B H 0.7373 0.3141 0.5254 0.182 Uiso 1 1 calc GR . . . .
H13C H 0.7082 0.3606 0.5011 0.182 Uiso 1 1 calc GR . . . .
C33 C 1.4077(13) 0.7142(9) 1.0696(7) 0.116(7) Uani 1 1 d . . . . .
H33A H 1.4514 0.7609 1.0861 0.174 Uiso 1 1 calc GR . . . .
H33B H 1.4460 0.6858 1.0652 0.174 Uiso 1 1 calc GR . . . .
H33C H 1.3643 0.7083 1.0955 0.174 Uiso 1 1 calc GR . . . .
C12 C 0.6078(14) 0.2951(8) 0.5918(10) 0.146(10) Uani 1 1 d . . . . .
H12A H 0.5600 0.3036 0.6153 0.219 Uiso 1 1 calc GR . . . .
H12B H 0.6701 0.3084 0.6173 0.219 Uiso 1 1 calc GR . . . .
H12C H 0.5854 0.2475 0.5655 0.219 Uiso 1 1 calc GR . . . .
C31 C 1.3492(12) 0.6953(9) 1.0119(6) 0.095(6) Uani 1 1 d . . . . .
C32 C 1.4225(13) 0.7192(14) 0.9737(9) 0.165(11) Uani 1 1 d . . . . .
H32A H 1.3857 0.7229 0.9429 0.248 Uiso 1 1 calc GR . . . .
H32B H 1.4526 0.6863 0.9565 0.248 Uiso 1 1 calc GR . . . .
H32C H 1.4730 0.7625 0.9988 0.248 Uiso 1 1 calc GR . . . .
F24 F 0.5687(8) 0.5270(7) 0.8024(4) 0.154(6) Uani 1 1 d . . . . .
F22 F 0.4944(12) 0.4747(6) 0.8461(4) 0.167(6) Uani 1 1 d . . . . .
F23 F 0.4429(10) 0.5387(7) 0.8244(5) 0.164(5) Uani 1 1 d . U . . .
F3 F -0.1539(14) 0.2511(7) 0.3980(8) 0.208(7) Uani 1 1 d . U . . .
C30 C 1.2252(16) 0.5934(10) 1.0149(10) 0.141(9) Uani 1 1 d . . . . .
H30A H 1.2094 0.6282 1.0447 0.212 Uiso 1 1 calc GR . . . .
H30B H 1.2683 0.5792 1.0334 0.212 Uiso 1 1 calc GR . . . .
H30C H 1.1655 0.5553 0.9918 0.212 Uiso 1 1 calc GR . . . .
F35 F 0.6713(10) 0.7166(7) 0.9965(5) 0.147(5) Uani 1 1 d . . . . .
F34 F 0.6242(10) 0.7398(7) 0.9263(5) 0.146(5) Uani 1 1 d . . . . .
F36 F 0.7599(11) 0.8011(7) 0.9836(6) 0.165(6) Uani 1 1 d . . . . .
C76 C 0.9937(11) 0.6769(8) 0.7445(6) 0.072(4) Uani 1 1 d . . . . .

loop_
_atom_site_aniso_label
_atom_site_aniso_U_11
_atom_site_aniso_U_22
_atom_site_aniso_U_33
_atom_site_aniso_U_23
_atom_site_aniso_U_13
_atom_site_aniso_U_12
Gd1 0.0384(3) 0.0391(3) 0.0300(3) 0.0035(2) 0.0026(2) 0.0211(3)
Gd2 0.0527(4) 0.0526(4) 0.0227(3) 0.0009(2) 0.0016(2) 0.0259(3)
Cu1 0.0464(7) 0.0408(7) 0.0287(6) 0.0054(6) 0.0086(5) 0.0267(6)
Cu2 0.0506(8) 0.0509(9) 0.0351(7) -0.0001(6) 0.0078(6) 0.0244(7)
O24 0.064(6) 0.069(6) 0.035(5) 0.011(4) -0.009(4) 0.021(5)
O12 0.050(4) 0.043(4) 0.030(4) 0.009(3) 0.007(3) 0.026(4)
O15 0.052(5) 0.043(4) 0.051(5) 0.016(4) 0.004(4) 0.025(4)
O11 0.037(4) 0.034(4) 0.030(4) 0.003(3) 0.001(3) 0.013(3)
O13 0.054(4) 0.042(4) 0.032(4) 0.005(3) 0.002(3) 0.026(4)
O21 0.039(4) 0.054(5) 0.034(4) -0.002(4) 0.002(3) 0.023(4)
O10 0.040(4) 0.048(4) 0.044(4) 0.010(4) 0.010(3) 0.028(4)
O9 0.059(5) 0.038(4) 0.025(4) 0.009(3) 0.008(3) 0.023(4)
C5 0.040(6) 0.040(6) 0.019(5) 0.003(4) 0.001(4) 0.018(5)
O17 0.054(4) 0.046(4) 0.025(4) -0.001(3) -0.005(3) 0.032(4)
O8 0.050(4) 0.045(4) 0.048(5) -0.006(4) -0.004(4) 0.026(4)
O22 0.065(5) 0.049(5) 0.046(5) 0.012(4) 0.015(4) 0.037(4)
N14 0.058(6) 0.036(5) 0.025(4) 0.002(4) 0.004(4) 0.029(4)
O3 0.036(4) 0.042(4) 0.047(4) 0.009(4) 0.006(3) 0.021(3)
O19 0.056(5) 0.060(5) 0.030(4) 0.006(4) 0.005(4) 0.020(4)
O7 0.074(5) 0.048(5) 0.028(4) -0.003(3) -0.007(4) 0.033(4)
O18 0.049(4) 0.046(4) 0.030(4) 0.001(3) -0.001(3) 0.024(4)
O2 0.036(4) 0.048(4) 0.034(4) 0.010(3) 0.006(3) 0.022(3)
N15 0.039(5) 0.032(5) 0.031(5) -0.005(4) 0.000(4) 0.018(4)
N13 0.054(5) 0.042(5) 0.035(5) 0.003(4) 0.007(4) 0.032(5)
N2 0.046(5) 0.044(5) 0.028(4) 0.000(4) 0.012(4) 0.026(4)
N4 0.036(5) 0.042(5) 0.035(5) 0.002(4) 0.000(4) 0.016(4)
O14 0.057(5) 0.050(5) 0.033(4) 0.012(4) 0.006(4) 0.022(4)
N5 0.037(5) 0.031(4) 0.030(4) 0.000(4) 0.002(4) 0.015(4)
C41 0.044(6) 0.050(6) 0.028(5) 0.010(5) 0.010(5) 0.027(5)
O16 0.047(4) 0.038(4) 0.043(4) 0.005(3) 0.001(3) 0.022(4)
N1 0.045(5) 0.049(5) 0.027(4) 0.004(4) 0.004(4) 0.027(4)
N7 0.040(5) 0.047(5) 0.034(5) -0.001(4) -0.001(4) 0.018(4)
F11 0.106(6) 0.043(4) 0.055(4) 0.007(3) 0.008(4) 0.033(4)
C18 0.034(5) 0.034(5) 0.033(5) 0.003(4) 0.007(4) 0.020(5)
F14 0.092(6) 0.063(5) 0.042(4) 0.005(4) 0.008(4) 0.016(4)
O4 0.063(6) 0.063(6) 0.066(6) -0.006(5) -0.005(5) 0.042(5)
C40 0.037(5) 0.037(6) 0.031(5) 0.006(4) 0.012(4) 0.025(5)
F13 0.071(5) 0.087(6) 0.064(5) 0.023(5) 0.010(4) 0.013(4)
O28 0.074(6) 0.070(6) 0.037(4) 0.014(4) 0.017(4) 0.046(5)
O20 0.062(6) 0.091(7) 0.039(5) 0.015(5) 0.020(4) 0.039(5)
O1 0.041(5) 0.059(5) 0.046(5) 0.004(4) 0.012(4) 0.022(4)
C6 0.054(7) 0.037(6) 0.023(5) -0.011(4) -0.002(5) 0.020(5)
C3 0.037(6) 0.044(6) 0.035(6) 0.003(5) 0.004(5) 0.023(5)
O26 0.047(5) 0.076(6) 0.037(4) 0.008(4) 0.006(4) 0.023(5)
O27 0.060(5) 0.058(5) 0.047(5) 0.005(4) 0.018(4) 0.031(4)
F10 0.114(7) 0.091(6) 0.087(6) 0.060(5) 0.056(5) 0.061(5)
C17 0.057(7) 0.040(6) 0.040(6) 0.007(5) 0.015(5) 0.029(6)
N6 0.043(5) 0.053(6) 0.044(6) 0.000(5) -0.012(4) 0.032(5)
O5 0.073(6) 0.102(8) 0.053(6) -0.015(6) -0.012(5) 0.047(6)
N3 0.044(5) 0.036(5) 0.030(5) -0.002(4) 0.003(4) 0.025(4)
N16 0.049(5) 0.040(5) 0.031(5) -0.004(4) -0.002(4) 0.021(5)
N8 0.060(6) 0.034(5) 0.049(6) -0.003(4) 0.012(5) 0.018(5)
F29 0.127(7) 0.053(5) 0.067(6) -0.005(4) 0.019(5) 0.029(5)
F59 0.165(9) 0.147(9) 0.090(7) 0.064(7) 0.044(6) 0.126(8)
C51 0.042(6) 0.037(6) 0.029(5) 0.005(5) 0.010(5) 0.011(5)
F25 0.086(6) 0.122(8) 0.061(6) 0.000(5) -0.014(5) 0.046(6)
C48 0.041(6) 0.034(6) 0.030(5) -0.003(4) -0.005(5) 0.015(5)
F30 0.068(5) 0.074(5) 0.112(7) 0.044(5) 0.027(5) 0.027(4)
N11 0.076(7) 0.089(8) 0.038(6) -0.007(6) -0.002(5) 0.055(7)
O23 0.059(5) 0.065(6) 0.043(5) 0.007(4) 0.003(4) 0.027(4)
N12 0.059(6) 0.079(7) 0.031(5) -0.001(5) 0.010(5) 0.036(6)
C4 0.049(7) 0.050(7) 0.041(6) 0.013(5) 0.015(5) 0.030(6)
C36 0.066(8) 0.048(7) 0.031(6) 0.005(5) -0.004(5) 0.034(6)
F12 0.093(6) 0.068(5) 0.068(5) 0.028(4) -0.013(4) 0.040(4)
C47 0.073(8) 0.048(7) 0.043(7) 0.013(6) 0.024(6) 0.032(6)
C19 0.045(6) 0.034(6) 0.038(6) 0.005(5) 0.009(5) 0.016(5)
F15 0.107(6) 0.051(4) 0.064(5) 0.003(4) -0.002(4) 0.037(5)
C42 0.049(6) 0.044(6) 0.029(5) 0.006(5) -0.001(5) 0.019(5)
C22 0.052(7) 0.055(7) 0.039(6) 0.005(6) 0.012(5) 0.028(6)
F21 0.122(7) 0.073(5) 0.063(5) 0.030(4) 0.006(5) 0.048(5)
C86 0.060(8) 0.067(8) 0.017(5) -0.011(5) 0.001(5) 0.027(7)
C87 0.067(8) 0.054(7) 0.036(6) 0.015(6) 0.014(6) 0.021(6)
F28 0.114(7) 0.061(5) 0.098(7) 0.030(5) 0.003(5) 0.043(5)
F20 0.139(8) 0.084(6) 0.098(7) 0.042(5) 0.052(6) 0.078(6)
F27 0.082(6) 0.105(7) 0.087(6) 0.006(5) -0.017(5) 0.055(5)
C20 0.053(7) 0.038(6) 0.035(6) -0.002(5) -0.002(5) 0.025(5)
F31 0.109(7) 0.069(6) 0.081(6) 0.018(5) 0.002(5) 0.024(5)
C25 0.055(7) 0.073(9) 0.031(6) 0.016(6) 0.011(5) 0.031(7)
C50 0.076(10) 0.072(10) 0.038(7) 0.005(7) 0.029(7) 0.038(8)
F56 0.080(6) 0.090(7) 0.119(8) 0.045(6) 0.052(5) 0.027(5)
C78 0.062(8) 0.052(7) 0.043(7) 0.012(6) 0.000(6) 0.036(6)
C60 0.061(8) 0.064(8) 0.033(6) 0.017(6) 0.017(6) 0.031(7)
F33 0.104(7) 0.114(7) 0.073(6) 0.043(5) 0.018(5) 0.060(6)
C11 0.054(7) 0.054(8) 0.054(8) 0.003(6) 0.022(6) 0.016(6)
C66 0.048(7) 0.053(7) 0.051(7) 0.020(6) 0.008(5) 0.034(6)
C9 0.059(7) 0.047(7) 0.033(6) -0.002(5) 0.007(5) 0.033(6)
C68 0.034(6) 0.059(8) 0.032(6) 0.001(5) 0.004(5) 0.017(6)
N9 0.092(8) 0.062(7) 0.037(6) 0.012(5) 0.015(6) 0.038(6)
F55 0.161(10) 0.208(12) 0.171(11) 0.135(10) 0.120(9) 0.157(10)
C1 0.049(6) 0.032(6) 0.040(6) -0.003(5) -0.003(5) 0.027(5)
C34 0.042(6) 0.064(8) 0.053(7) 0.023(6) 0.005(5) 0.024(6)
C27 0.047(6) 0.066(6) 0.020(5) 0.000(4) 0.001(4) 0.020(5)
C44 0.032(5) 0.038(6) 0.035(6) 0.004(5) 0.004(4) 0.015(5)
C70 0.080(11) 0.087(12) 0.073(10) 0.039(9) 0.021(9) 0.039(9)
C7 0.081(9) 0.078(9) 0.028(6) 0.008(6) 0.002(6) 0.049(8)
C8 0.059(7) 0.045(7) 0.044(7) 0.005(6) 0.001(6) 0.018(6)
C62 0.092(10) 0.064(8) 0.037(7) 0.018(6) 0.020(7) 0.044(8)
C2 0.041(6) 0.054(7) 0.031(5) 0.005(5) 0.003(5) 0.030(6)
F42 0.233(13) 0.053(5) 0.070(6) 0.017(5) 0.029(7) 0.047(7)
C43 0.062(7) 0.044(6) 0.053(7) 0.020(6) 0.016(6) 0.038(6)
F19 0.092(6) 0.064(5) 0.132(9) 0.051(6) -0.022(6) 0.014(5)
C63 0.067(8) 0.055(8) 0.053(8) 0.011(7) 0.003(7) 0.020(7)
C53 0.055(7) 0.049(7) 0.048(7) 0.013(6) 0.008(6) 0.027(6)
C61 0.049(6) 0.054(7) 0.030(6) 0.009(5) 0.004(5) 0.025(6)
C79 0.091(10) 0.088(10) 0.069(9) 0.043(8) 0.036(8) 0.074(9)
C81 0.050(8) 0.078(9) 0.031(6) 0.004(6) -0.012(5) 0.019(7)
N10 0.071(7) 0.069(8) 0.051(7) -0.003(6) -0.003(6) 0.023(6)
C52 0.067(8) 0.065(8) 0.021(5) 0.005(5) 0.009(5) 0.031(7)
F58 0.059(5) 0.138(9) 0.183(11) 0.092(8) 0.016(6) 0.052(6)
C57 0.068(9) 0.060(8) 0.062(8) 0.024(7) 0.023(7) 0.033(7)
C59 0.080(10) 0.047(7) 0.050(8) 0.008(6) 0.008(7) 0.029(7)
C49 0.062(8) 0.059(8) 0.057(8) 0.029(7) 0.012(6) 0.038(7)
C71 0.045(7) 0.066(9) 0.048(7) 0.014(6) 0.004(6) 0.019(6)
C15 0.047(7) 0.042(7) 0.050(7) -0.004(5) 0.011(5) 0.022(6)
C91 0.066(10) 0.090(11) 0.058(9) 0.025(8) 0.016(7) 0.033(9)
C69 0.061(9) 0.113(12) 0.028(6) 0.006(7) 0.011(6) 0.055(9)
C58 0.072(9) 0.045(7) 0.056(8) 0.013(6) 0.013(7) 0.030(7)
C89 0.064(8) 0.053(8) 0.056(8) 0.021(6) 0.001(6) 0.035(7)
C73 0.044(7) 0.061(9) 0.051(8) -0.029(7) -0.009(6) 0.028(7)
C83 0.109(13) 0.116(14) 0.024(6) 0.014(8) 0.007(7) 0.070(12)
F57 0.105(7) 0.160(10) 0.056(6) 0.003(6) 0.026(5) 0.041(7)
C67 0.075(8) 0.060(8) 0.043(7) 0.016(6) 0.006(6) 0.034(7)
F41 0.204(12) 0.127(9) 0.300(18) 0.153(11) 0.176(13) 0.132(9)
C77 0.086(10) 0.078(10) 0.096(11) 0.054(9) 0.052(9) 0.062(9)
C74 0.080(11) 0.101(13) 0.060(10) 0.013(9) 0.033(9) 0.037(10)
O6 0.063(5) 0.074(6) 0.030(4) -0.007(4) 0.005(4) 0.023(5)
C23 0.120(13) 0.057(9) 0.059(9) -0.010(7) -0.018(9) 0.044(9)
C35 0.076(9) 0.081(9) 0.039(7) 0.012(6) 0.007(6) 0.053(8)
C38 0.085(10) 0.074(9) 0.053(8) -0.005(7) -0.009(7) 0.056(8)
C45 0.089(11) 0.063(9) 0.098(11) 0.048(9) 0.062(10) 0.055(9)
C85 0.085(11) 0.102(12) 0.052(8) 0.032(8) 0.035(8) 0.056(10)
C26 0.079(9) 0.073(9) 0.028(6) 0.002(6) -0.006(6) 0.038(8)
F32 0.188(11) 0.145(9) 0.134(10) 0.095(8) 0.108(9) 0.102(9)
C28 0.081(10) 0.086(11) 0.066(10) -0.003(9) -0.013(8) 0.046(9)
C39 0.066(8) 0.053(7) 0.043(7) 0.006(6) -0.007(6) 0.031(7)
C82 0.071(10) 0.099(13) 0.059(9) 0.017(9) 0.025(8) 0.048(10)
C55 0.074(10) 0.088(11) 0.055(8) 0.019(8) -0.007(7) 0.058(9)
C90 0.109(14) 0.113(15) 0.071(12) 0.059(11) 0.021(10) 0.030(12)
C88 0.052(7) 0.061(8) 0.028(6) -0.003(6) -0.009(5) 0.025(6)
C14 0.039(6) 0.038(7) 0.084(10) -0.014(6) -0.014(6) 0.024(6)
C72 0.059(8) 0.097(11) 0.025(6) 0.005(7) 0.015(6) 0.022(8)
C56 0.054(7) 0.058(8) 0.042(6) 0.018(6) 0.015(5) 0.032(6)
C10 0.066(8) 0.051(7) 0.053(8) -0.004(6) -0.005(6) 0.028(7)
C21 0.087(10) 0.043(7) 0.066(9) -0.010(6) -0.003(7) 0.034(7)
C65 0.055(8) 0.069(9) 0.051(8) 0.026(7) 0.000(6) 0.032(7)
C24 0.066(8) 0.063(8) 0.044(7) -0.002(6) -0.005(6) 0.031(7)
C37 0.087(10) 0.049(8) 0.072(10) 0.021(7) -0.007(8) 0.015(7)
F26 0.046(5) 0.134(8) 0.139(9) 0.075(8) -0.014(5) 0.021(5)
O25 0.058(5) 0.063(5) 0.039(5) 0.018(4) -0.002(4) 0.017(4)
C93 0.058(9) 0.107(13) 0.068(10) 0.038(10) 0.022(8) 0.021(9)
C16 0.085(10) 0.051(8) 0.042(8) -0.010(6) 0.003(7) 0.004(7)
F39 0.105(8) 0.137(10) 0.240(15) 0.105(10) 0.085(9) 0.099(8)
C75 0.118(15) 0.084(13) 0.18(2) 0.096(15) 0.105(15) 0.070(12)
C46 0.051(7) 0.044(6) 0.040(6) 0.004(5) 0.012(5) 0.025(6)
F18 0.222(15) 0.133(11) 0.149(12) 0.090(10) 0.029(10) 0.073(10)
F17 0.151(11) 0.199(14) 0.132(11) 0.124(11) 0.029(9) 0.020(10)
F16 0.37(2) 0.106(9) 0.076(8) 0.050(7) -0.045(11) -0.044(12)
C64 0.145(18) 0.116(16) 0.080(13) 0.072(13) 0.013(12) 0.047(15)
F1 0.291(16) 0.204(13) 0.147(11) 0.147(11) 0.151(12) 0.194(13)
F2 0.231(15) 0.29(2) 0.34(2) 0.274(19) 0.208(17) 0.215(16)
C54 0.120(14) 0.047(8) 0.103(13) 0.047(9) 0.054(11) 0.044(9)
F9 0.140(7) 0.078(6) 0.038(4) -0.001(4) 0.010(4) 0.070(6)
F4 0.110(7) 0.054(5) 0.126(8) -0.004(5) 0.065(6) 0.031(5)
F7 0.048(4) 0.068(5) 0.134(8) 0.009(5) 0.024(5) 0.037(4)
F6 0.068(5) 0.116(7) 0.104(7) -0.018(6) 0.020(5) 0.059(5)
F37 0.200(12) 0.105(8) 0.094(7) 0.041(6) 0.082(8) 0.107(9)
F40 0.206(12) 0.105(8) 0.131(10) 0.035(7) -0.048(9) 0.093(9)
F44 0.161(10) 0.067(6) 0.085(7) 0.001(5) 0.020(7) 0.022(6)
F5 0.247(14) 0.165(10) 0.097(8) 0.066(7) 0.124(9) 0.156(10)
F60 0.168(9) 0.065(6) 0.099(7) 0.010(5) 0.013(7) 0.073(6)
F8 0.226(11) 0.131(8) 0.214(11) 0.104(8) 0.185(10) 0.125(8)
F46 0.244(16) 0.271(18) 0.141(12) 0.126(13) 0.084(11) 0.205(15)
F47 0.076(8) 0.147(11) 0.30(2) 0.063(12) 0.029(10) 0.067(8)
F43 0.081(8) 0.084(8) 0.261(18) 0.039(9) -0.008(9) -0.005(6)
F49 0.229(15) 0.165(12) 0.070(7) 0.063(8) -0.004(8) 0.063(11)
F38 0.238(12) 0.143(9) 0.239(13) 0.110(9) 0.181(11) 0.139(9)
F48 0.124(8) 0.160(10) 0.098(8) -0.038(7) -0.023(6) 0.105(8)
F51 0.170(12) 0.188(13) 0.153(12) 0.125(12) 0.044(10) 0.056(10)
F45 0.212(13) 0.095(8) 0.102(9) 0.052(7) -0.031(9) -0.006(8)
F52 0.093(9) 0.43(3) 0.29(2) 0.29(2) 0.079(12) 0.071(14)
F50 0.273(18) 0.257(18) 0.158(13) 0.163(14) 0.107(13) 0.183(16)
F53 0.057(7) 0.58(4) 0.126(11) 0.174(19) 0.022(7) 0.083(12)
F54 0.092(11) 0.34(3) 0.31(3) 0.07(2) 0.031(14) 0.095(15)
C94 0.19(3) 0.30(4) 0.111(19) 0.14(2) 0.11(2) 0.14(3)
C84 0.065(10) 0.120(13) 0.060(9) 0.006(9) -0.001(7) 0.069(10)
C92 0.124(15) 0.108(14) 0.060(10) 0.047(10) 0.040(10) 0.040(12)
C80 0.089(13) 0.099(14) 0.060(10) 0.016(10) -0.007(9) 0.019(11)
C29 0.126(16) 0.21(2) 0.111(17) -0.091(16) -0.055(13) 0.125(18)
C13 0.079(10) 0.110(12) 0.110(12) -0.027(9) 0.035(9) 0.047(9)
C33 0.110(13) 0.122(14) 0.068(11) -0.025(10) -0.034(9) 0.080(12)
C12 0.120(15) 0.054(10) 0.21(3) 0.037(13) -0.077(16) 0.013(10)
C31 0.085(11) 0.129(14) 0.051(9) -0.005(9) 0.009(8) 0.073(11)
C32 0.082(13) 0.32(4) 0.116(18) 0.09(2) 0.063(13) 0.100(18)
F24 0.089(7) 0.189(12) 0.048(6) -0.007(6) -0.001(5) -0.043(7)
F22 0.273(16) 0.105(8) 0.047(6) 0.024(6) -0.036(8) -0.002(9)
F23 0.155(9) 0.169(10) 0.080(7) -0.048(7) -0.033(6) 0.094(8)
F3 0.283(15) 0.105(9) 0.212(14) 0.107(9) -0.065(11) 0.014(9)
C30 0.150(19) 0.097(15) 0.126(19) 0.018(14) -0.065(16) 0.042(14)
F35 0.205(12) 0.210(13) 0.092(8) 0.068(9) 0.100(9) 0.144(11)
F34 0.156(10) 0.233(15) 0.115(9) 0.077(10) 0.067(8) 0.149(11)
F36 0.179(12) 0.123(10) 0.141(11) -0.017(8) 0.085(10) 0.076(9)
C76 0.089(10) 0.085(10) 0.064(9) 0.028(8) 0.049(8) 0.060(9)

loop_
_atom_type_symbol
_atom_type_description
_atom_type_scat_dispersion_real
_atom_type_scat_dispersion_imag
_atom_type_scat_source
C C 0.0033 0.0016 'International Tables Vol C Tables 4.2.6.8 and 6.1.1.4'
H H 0.0000 0.0000 'International Tables Vol C Tables 4.2.6.8 and 6.1.1.4'
Cu Cu 0.3201 1.2651 'International Tables Vol C Tables 4.2.6.8 and 6.1.1.4'
F F 0.0171 0.0103 'International Tables Vol C Tables 4.2.6.8 and 6.1.1.4'
Gd Gd -0.1653 3.9035 'International Tables Vol C Tables 4.2.6.8 and 6.1.1.4'
N N 0.0061 0.0033 'International Tables Vol C Tables 4.2.6.8 and 6.1.1.4'
O O 0.0106 0.0060 'International Tables Vol C Tables 4.2.6.8 and 6.1.1.4'

loop_
_geom_angle_atom_site_label_1
_geom_angle_atom_site_label_2
_geom_angle_atom_site_label_3
_geom_angle
_geom_angle_site_symmetry_1
_geom_angle_site_symmetry_3
_geom_angle_publ_flag
O15 Gd1 O17 132.3(3) . . ?
O15 Gd1 O18 125.3(2) . . ?
O15 Gd1 O14 72.2(3) . . ?
O13 Gd1 O15 77.9(2) . . ?
O13 Gd1 O17 76.4(2) . . ?
O13 Gd1 O18 147.8(2) . . ?
O13 Gd1 O2 94.6(2) . . ?
O13 Gd1 O14 71.8(3) . . ?
O13 Gd1 O16 138.2(2) . . ?
O17 Gd1 O18 71.4(2) . . ?
O17 Gd1 O14 133.4(2) . . ?
O3 Gd1 O15 141.3(3) . . ?
O3 Gd1 O13 95.8(2) . . ?
O3 Gd1 O17 80.9(2) . . ?
O3 Gd1 O18 78.9(2) . . ?
O3 Gd1 O2 145.6(2) . . ?
O3 Gd1 O14 69.7(2) . . ?
O3 Gd1 O16 89.6(2) . . ?
O18 Gd1 O14 132.7(3) . . ?
O2 Gd1 O15 73.0(2) . . ?
O2 Gd1 O17 69.9(2) . . ?
O2 Gd1 O18 74.8(2) . . ?
O2 Gd1 O14 144.6(2) . . ?
O2 Gd1 O16 103.9(2) . . ?
O16 Gd1 O15 72.5(2) . . ?
O16 Gd1 O17 145.2(2) . . ?
O16 Gd1 O18 73.9(2) . . ?
O16 Gd1 O14 71.5(2) . . ?
O24 Gd2 O28 71.8(3) . . ?
O24 Gd2 O26 142.1(3) . . ?
O24 Gd2 O23 72.6(3) . . ?
O24 Gd2 O6 106.2(3) . . ?
O24 Gd2 O25 71.0(3) . . ?
O7 Gd2 O24 92.0(3) . . ?
O7 Gd2 O28 73.0(3) . . ?
O7 Gd2 O26 72.3(3) . . ?
O7 Gd2 O27 95.2(3) . . ?
O7 Gd2 O23 146.3(3) . . ?
O7 Gd2 O6 140.3(3) . . ?
O7 Gd2 O25 82.5(3) . . ?
O28 Gd2 O26 131.0(3) . . ?
O27 Gd2 O24 138.7(3) . . ?
O27 Gd2 O28 71.6(3) . . ?
O27 Gd2 O26 78.2(3) . . ?
O27 Gd2 O23 79.3(3) . . ?
O27 Gd2 O6 93.6(3) . . ?
O27 Gd2 O25 150.3(3) . . ?
O23 Gd2 O28 73.7(3) . . ?
O23 Gd2 O26 136.9(3) . . ?
O6 Gd2 O28 145.9(3) . . ?
O6 Gd2 O26 71.8(3) . . ?
O6 Gd2 O23 73.4(3) . . ?
O6 Gd2 O25 71.2(3) . . ?
O25 Gd2 O28 134.2(3) . . ?
O25 Gd2 O26 72.9(3) . . ?
O25 Gd2 O23 118.2(3) . . ?
O12 Cu1 O11 92.6(3) . . ?
O12 Cu1 O9 177.3(3) . . ?
O12 Cu1 N1 92.7(3) . . ?
O11 Cu1 N1 84.4(3) . . ?
O10 Cu1 O12 86.5(3) . . ?
O10 Cu1 O11 175.1(3) . . ?
O10 Cu1 O9 91.8(3) . . ?
O10 Cu1 N1 100.5(3) . . ?
O9 Cu1 O11 89.0(3) . . ?
O9 Cu1 N1 89.7(3) . . ?
O21 Cu2 O19 88.7(3) . . ?
O21 Cu2 N7 87.4(3) . . ?
O21 Cu2 N10 85.2(3) . . ?
O22 Cu2 O21 91.9(3) . . ?
O22 Cu2 O19 177.9(3) . . ?
O22 Cu2 N7 97.1(3) . . ?
O22 Cu2 N10 94.2(4) . . ?
O19 Cu2 N7 85.0(3) . . ?
O19 Cu2 N10 83.8(4) . . ?
N7 Cu2 N10 166.7(4) . . ?
O20 Cu2 O21 176.2(4) . . ?
O20 Cu2 O22 86.3(4) . . ?
O20 Cu2 O19 92.8(4) . . ?
O20 Cu2 N7 96.2(3) . . ?
O20 Cu2 N10 91.5(4) . . ?
C83 O24 Gd2 134.1(10) . . ?
C48 O12 Cu1 125.6(6) . . ?
C56 O15 Gd1 131.4(7) . . ?
C46 O11 Cu1 122.2(6) . . ?
C61 O13 Gd1 135.0(7) . . ?
C76 O21 Cu2 123.8(7) . . ?
C51 O10 Cu1 123.1(6) . . ?
C53 O9 Cu1 124.2(6) . . ?
N4 C5 C3 124.2(9) . . ?
N3 C5 N4 109.2(8) . . ?
N3 C5 C3 126.5(9) . . ?
C66 O17 Gd1 135.3(6) . . ?
C78 O22 Cu2 124.9(7) . . ?
O7 N14 C40 122.1(8) . . ?
O7 N14 C36 123.8(8) . . ?
C40 N14 C36 113.0(7) . . ?
N5 O3 Gd1 148.6(6) . . ?
C71 O19 Cu2 125.2(8) . . ?
N14 O7 Gd2 164.0(6) . . ?
C68 O18 Gd1 133.1(7) . . ?
N3 O2 Gd1 134.0(6) . . ?
N16 N15 C43 120.6(8) . . ?
C42 N15 N16 111.7(8) . . ?
C42 N15 C43 127.7(9) . . ?
O8 N13 C40 123.8(8) . . ?
O8 N13 C39 123.0(8) . . ?
C40 N13 C39 112.3(9) . . ?
N1 N2 C1 119.6(8) . . ?
C2 N2 N1 111.0(8) . . ?
C2 N2 C1 129.2(9) . . ?
C5 N4 C9 113.4(8) . . ?
O1 N4 C5 125.2(8) . . ?
O1 N4 C9 121.4(8) . . ?
C63 O14 Gd1 135.3(8) . . ?
O3 N5 C18 125.0(8) . . ?
O3 N5 C17 121.1(8) . . ?
C18 N5 C17 112.6(8) . . ?
C40 C41 C44 129.6(9) . . ?
C42 C41 C40 129.3(10) . . ?
C42 C41 C44 101.0(8) . . ?
C58 O16 Gd1 132.5(7) . . ?
N2 N1 Cu1 133.0(6) . . ?
C4 N1 Cu1 120.3(7) . . ?
C4 N1 N2 104.8(8) . . ?
N8 N7 Cu2 136.3(6) . . ?
C20 N7 Cu2 117.5(7) . . ?
C20 N7 N8 105.9(8) . . ?
N5 C18 N6 111.0(8) . . ?
N5 C18 C19 127.5(8) . . ?
N6 C18 C19 121.3(9) . . ?
N14 C40 N13 106.7(8) . . ?
N14 C40 C41 127.0(9) . . ?
N13 C40 C41 126.3(9) . . ?
C86 O28 Gd2 135.4(7) . . ?
C73 O20 Cu2 122.6(9) . . ?
N3 C6 C9 100.8(8) . . ?
N3 C6 C7 105.6(8) . . ?
N3 C6 C8 108.8(9) . . ?
C7 C6 C9 115.3(10) . . ?
C7 C6 C8 109.3(10) . . ?
C8 C6 C9 116.0(9) . . ?
C4 C3 C5 128.6(9) . . ?
C4 C3 C2 102.8(9) . . ?
C2 C3 C5 127.7(9) . . ?
C93 O26 Gd2 134.3(9) . . ?
C88 O27 Gd2 137.7(7) . . ?
N5 C17 C14 100.0(8) . . ?
C15 C17 N5 110.7(8) . . ?
C15 C17 C14 114.9(10) . . ?
C16 C17 N5 105.8(9) . . ?
C16 C17 C15 112.8(10) . . ?
C16 C17 C14 111.5(11) . . ?
C18 N6 C14 108.8(8) . . ?
O4 N6 C18 127.6(9) . . ?
O4 N6 C14 122.8(8) . . ?
C5 N3 C6 112.8(8) . . ?
O2 N3 C5 125.8(8) . . ?
O2 N3 C6 120.1(8) . . ?
C44 N16 N15 104.5(8) . . ?
N7 N8 C21 121.0(10) . . ?
C22 N8 N7 111.3(9) . . ?
C22 N8 C21 127.5(10) . . ?
O10 C51 C50 111.3(10) . . ?
O10 C51 C52 129.2(9) . . ?
C52 C51 C50 119.5(10) . . ?
O12 C48 C47 126.5(10) . . ?
O12 C48 C49 113.2(9) . . ?
C47 C48 C49 120.2(10) . . ?
O5 N11 C27 127.3(10) . . ?
O5 N11 C28 120.5(11) . . ?
C27 N11 C28 111.9(11) . . ?
C81 O23 Gd2 132.0(8) . . ?
C27 N12 O6 123.2(10) . . ?
C27 N12 C31 113.3(10) . . ?
O6 N12 C31 121.4(10) . . ?
N1 C4 C3 112.7(9) . . ?
N14 C36 C34 107.2(9) . . ?
N14 C36 C35 110.7(8) . . ?
N14 C36 C39 100.8(8) . . ?
C34 C36 C35 110.3(10) . . ?
C34 C36 C39 113.6(10) . . ?
C35 C36 C39 113.6(10) . . ?
C46 C47 C48 122.5(11) . . ?
C22 C19 C18 127.6(10) . . ?
C20 C19 C18 127.0(9) . . ?
C20 C19 C22 105.4(9) . . ?
N15 C42 C41 109.0(9) . . ?
N8 C22 C19 106.9(10) . . ?
O28 C86 C87 126.3(11) . . ?
O28 C86 C85 117.1(12) . . ?
C87 C86 C85 116.6(13) . . ?
C88 C87 C86 123.0(12) . . ?
N7 C20 C19 110.4(9) . . ?
C27 C25 C24 126.3(12) . . ?
C26 C25 C27 130.8(12) . . ?
C26 C25 C24 102.9(10) . . ?
F4 C50 C51 114.6(11) . . ?
F4 C50 F6 106.4(12) . . ?
F4 C50 F5 108.9(12) . . ?
F6 C50 C51 109.2(10) . . ?
F5 C50 C51 112.0(11) . . ?
F5 C50 F6 105.2(12) . . ?
O22 C78 C79 116.2(10) . . ?
O22 C78 C77 128.3(11) . . ?
C77 C78 C79 115.5(12) . . ?
F14 C60 F13 104.6(10) . . ?
F14 C60 F15 107.7(9) . . ?
F14 C60 C61 116.0(10) . . ?
F13 C60 C61 109.7(9) . . ?
F15 C60 F13 105.1(10) . . ?
F15 C60 C61 112.7(10) . . ?
O17 C66 C67 125.7(10) . . ?
O17 C66 C65 115.1(10) . . ?
C67 C66 C65 119.2(10) . . ?
N4 C9 C6 100.0(7) . . ?
N4 C9 C10 106.0(9) . . ?
C11 C9 N4 109.8(10) . . ?
C11 C9 C6 114.3(9) . . ?
C11 C9 C10 112.0(9) . . ?
C10 C9 C6 113.6(10) . . ?
O18 C68 C69 112.4(11) . . ?
O18 C68 C67 129.8(11) . . ?
C67 C68 C69 117.8(11) . . ?
N10 N9 C23 117.5(11) . . ?
C26 N9 N10 111.2(10) . . ?
C26 N9 C23 131.3(12) . . ?
N11 C27 C25 127.0(11) . . ?
N12 C27 N11 107.4(10) . . ?
N12 C27 C25 125.4(11) . . ?
N16 C44 C41 113.8(9) . . ?
F31 C70 F33 104.4(12) . . ?
F31 C70 C71 112.3(12) . . ?
F33 C70 C71 109.7(12) . . ?
F32 C70 F31 108.2(14) . . ?
F32 C70 F33 104.6(13) . . ?
F32 C70 C71 116.6(13) . . ?
C61 C62 C63 120.9(12) . . ?
N2 C2 C3 108.7(9) . . ?
O14 C63 C62 126.4(13) . . ?
O14 C63 C64 117.6(14) . . ?
C62 C63 C64 115.7(14) . . ?
O9 C53 C52 124.8(10) . . ?
O9 C53 C54 116.1(10) . . ?
C52 C53 C54 118.8(11) . . ?
O13 C61 C60 113.8(10) . . ?
O13 C61 C62 130.0(11) . . ?
C62 C61 C60 116.1(10) . . ?
F42 C79 C78 109.9(11) . . ?
F41 C79 C78 115.7(10) . . ?
F41 C79 F42 107.6(15) . . ?
F40 C79 C78 113.4(14) . . ?
F40 C79 F42 106.2(11) . . ?
F40 C79 F41 103.4(14) . . ?
O23 C81 C82 129.1(15) . . ?
O23 C81 C80 113.3(13) . . ?
C82 C81 C80 117.6(14) . . ?
N9 N10 Cu2 137.2(9) . . ?
C24 N10 Cu2 118.8(9) . . ?
C24 N10 N9 103.9(10) . . ?
C51 C52 C53 122.7(10) . . ?
C58 C57 C56 121.1(11) . . ?
F29 C59 F30 104.3(11) . . ?
F29 C59 F28 108.4(10) . . ?
F29 C59 C58 111.4(11) . . ?
F30 C59 C58 109.9(10) . . ?
F28 C59 F30 106.8(11) . . ?
F28 C59 C58 115.3(12) . . ?
F11 C49 C48 113.8(10) . . ?
F11 C49 F12 104.6(9) . . ?
F10 C49 F11 106.6(10) . . ?
F10 C49 C48 113.5(9) . . ?
F10 C49 F12 106.3(10) . . ?
F12 C49 C48 111.4(10) . . ?
O19 C71 C70 114.9(11) . . ?
O19 C71 C72 126.2(13) . . ?
C72 C71 C70 118.9(13) . . ?
O25 C91 C90 113.3(14) . . ?
O25 C91 C92 128.0(15) . . ?
C92 C91 C90 118.7(16) . . ?
F24 C69 C68 113.5(10) . . ?
F24 C69 F22 107.2(13) . . ?
F24 C69 F23 103.2(16) . . ?
F22 C69 C68 114.2(14) . . ?
F22 C69 F23 106.0(12) . . ?
F23 C69 C68 112.0(10) . . ?
O16 C58 C57 128.1(12) . . ?
O16 C58 C59 114.1(12) . . ?
C57 C58 C59 117.7(11) . . ?
F59 C89 C88 113.4(11) . . ?
F58 C89 F59 111.9(11) . . ?
F58 C89 C88 114.4(12) . . ?
F58 C89 F60 105.5(11) . . ?
F60 C89 F59 100.8(11) . . ?
F60 C89 C88 109.5(10) . . ?
O20 C73 C74 111.9(14) . . ?
O20 C73 C72 132.7(11) . . ?
C72 C73 C74 115.4(15) . . ?
O24 C83 C82 126.9(14) . . ?
O24 C83 C84 113.7(17) . . ?
C82 C83 C84 119.3(16) . . ?
C68 C67 C66 122.0(11) . . ?
C78 C77 C76 123.1(12) . . ?
F35 C74 C73 114.1(16) . . ?
F34 C74 C73 110.8(13) . . ?
F34 C74 F35 108.3(14) . . ?
F36 C74 C73 111.8(13) . . ?
F36 C74 F35 107.1(15) . . ?
F36 C74 F34 104.1(17) . . ?
N12 O6 Gd2 134.0(7) . . ?
F9 C45 C46 110.6(11) . . ?
F9 C45 F7 108.4(10) . . ?
F7 C45 C46 112.1(12) . . ?
F8 C45 C46 110.5(10) . . ?
F8 C45 F9 106.5(14) . . ?
F8 C45 F7 108.5(13) . . ?
F56 C85 C86 113.5(12) . . ?
F56 C85 F57 102.8(12) . . ?
F55 C85 C86 112.8(12) . . ?
F55 C85 F56 105.9(14) . . ?
F55 C85 F57 110.6(13) . . ?
F57 C85 C86 110.7(12) . . ?
N9 C26 C25 110.1(11) . . ?
N11 C28 C31 101.7(13) . . ?
N11 C28 C30 104.1(13) . . ?
C29 C28 N11 110.2(14) . . ?
C29 C28 C31 118.0(16) . . ?
C29 C28 C30 113.3(19) . . ?
C31 C28 C30 108.1(14) . . ?
N13 C39 C36 99.5(9) . . ?
N13 C39 C38 110.0(10) . . ?
N13 C39 C37 105.7(10) . . ?
C36 C39 C37 113.5(10) . . ?
C38 C39 C36 115.9(11) . . ?
C38 C39 C37 111.1(11) . . ?
C81 C82 C83 121.2(15) . . ?
F25 C55 C56 108.5(11) . . ?
F25 C55 F26 108.2(13) . . ?
F27 C55 F25 105.5(11) . . ?
F27 C55 C56 114.9(12) . . ?
F27 C55 F26 108.7(12) . . ?
F26 C55 C56 110.7(11) . . ?
F49 C90 C91 108.2(16) . . ?
F51 C90 C91 117.0(16) . . ?
F51 C90 F49 100.7(14) . . ?
F50 C90 C91 116.7(14) . . ?
F50 C90 F49 107.2(17) . . ?
F50 C90 F51 105.6(18) . . ?
O27 C88 C87 124.2(11) . . ?
O27 C88 C89 114.3(11) . . ?
C87 C88 C89 121.4(12) . . ?
C17 C14 C12 110.2(12) . . ?
N6 C14 C17 101.1(8) . . ?
N6 C14 C12 104.9(12) . . ?
C13 C14 C17 115.9(13) . . ?
C13 C14 N6 107.4(11) . . ?
C13 C14 C12 115.6(13) . . ?
C71 C72 C73 119.9(12) . . ?
O15 C56 C57 127.6(11) . . ?
O15 C56 C55 114.9(11) . . ?
C57 C56 C55 117.5(11) . . ?
F21 C65 C66 113.5(11) . . ?
F20 C65 F21 104.8(9) . . ?
F20 C65 C66 112.5(11) . . ?
F19 C65 F21 105.8(11) . . ?
F19 C65 F20 106.6(12) . . ?
F19 C65 C66 113.0(9) . . ?
N10 C24 C25 111.9(11) . . ?
C91 O25 Gd2 133.7(9) . . ?
O26 C93 C94 115.7(16) . . ?
O26 C93 C92 124.5(15) . . ?
C92 C93 C94 119.8(17) . . ?
F39 C75 F37 109.8(13) . . ?
F39 C75 F38 113.8(18) . . ?
F39 C75 C76 111.6(18) . . ?
F37 C75 C76 108.9(15) . . ?
F38 C75 F37 106(2) . . ?
F38 C75 C76 106.6(12) . . ?
O11 C46 C47 130.5(9) . . ?
O11 C46 C45 109.0(9) . . ?
C47 C46 C45 120.4(10) . . ?
F18 C64 C63 111.9(17) . . ?
F17 C64 C63 111.3(15) . . ?
F17 C64 F18 96.9(17) . . ?
F16 C64 C63 118.0(18) . . ?
F16 C64 F18 105.7(16) . . ?
F16 C64 F17 110.8(19) . . ?
F1 C54 C53 119.8(12) . . ?
F1 C54 F2 108.8(17) . . ?
F2 C54 C53 114.8(12) . . ?
F3 C54 C53 109.0(16) . . ?
F3 C54 F1 101.4(15) . . ?
F3 C54 F2 100.4(16) . . ?
F52 C94 C93 121(2) . . ?
F52 C94 F53 114(3) . . ?
F52 C94 F54 96(2) . . ?
F53 C94 C93 117.0(16) . . ?
F53 C94 F54 97(3) . . ?
F54 C94 C93 105(3) . . ?
F46 C84 C83 114.1(14) . . ?
F46 C84 F47 107.8(15) . . ?
F46 C84 F48 107.9(18) . . ?
F47 C84 C83 112.0(17) . . ?
F48 C84 C83 113.0(12) . . ?
F48 C84 F47 101.2(14) . . ?
C91 C92 C93 126.4(16) . . ?
F44 C80 C81 113.1(15) . . ?
F43 C80 C81 116.8(16) . . ?
F43 C80 F44 105.3(15) . . ?
F45 C80 C81 114.1(14) . . ?
F45 C80 F44 101.1(16) . . ?
F45 C80 F43 104.9(17) . . ?
N12 C31 C32 102.8(14) . . ?
C28 C31 N12 99.5(11) . . ?
C28 C31 C32 108.6(15) . . ?
C33 C31 N12 114.7(11) . . ?
C33 C31 C28 121.0(17) . . ?
C33 C31 C32 108.6(15) . . ?
O21 C76 C77 127.1(10) . . ?
O21 C76 C75 108.9(11) . . ?
C77 C76 C75 124.0(12) . . ?

loop_
_geom_bond_atom_site_label_1
_geom_bond_atom_site_label_2
_geom_bond_distance
_geom_bond_site_symmetry_2
_geom_bond_publ_flag
Gd1 O15 2.392(7) . ?
Gd1 O13 2.356(7) . ?
Gd1 O17 2.402(7) . ?
Gd1 O3 2.322(7) . ?
Gd1 O18 2.421(7) . ?
Gd1 O2 2.359(7) . ?
Gd1 O14 2.448(7) . ?
Gd1 O16 2.374(7) . ?
Gd2 O24 2.354(9) . ?
Gd2 O7 2.299(7) . ?
Gd2 O28 2.407(8) . ?
Gd2 O26 2.418(8) . ?
Gd2 O27 2.348(9) . ?
Gd2 O23 2.404(9) . ?
Gd2 O6 2.372(7) . ?
Gd2 O25 2.381(8) . ?
Cu1 O12 1.968(7) . ?
Cu1 O11 1.974(6) . ?
Cu1 O10 1.958(6) . ?
Cu1 O9 1.974(7) . ?
Cu1 N1 2.340(9) . ?
Cu2 O21 1.997(7) . ?
Cu2 O22 1.990(8) . ?
Cu2 O19 2.001(8) . ?
Cu2 N7 2.320(9) . ?
Cu2 O20 1.936(8) . ?
Cu2 N10 2.396(11) . ?
O24 C83 1.247(19) . ?
O12 C48 1.280(12) . ?
O15 C56 1.260(13) . ?
O11 C46 1.278(13) . ?
O13 C61 1.256(12) . ?
O21 C76 1.280(15) . ?
O10 C51 1.260(12) . ?
O9 C53 1.293(13) . ?
C5 N4 1.352(12) . ?
C5 C3 1.416(13) . ?
C5 N3 1.321(12) . ?
O17 C66 1.260(12) . ?
O8 N13 1.300(11) . ?
O22 C78 1.235(14) . ?
N14 O7 1.293(10) . ?
N14 C40 1.343(13) . ?
N14 C36 1.484(12) . ?
O3 N5 1.294(10) . ?
O19 C71 1.247(14) . ?
O18 C68 1.265(13) . ?
O2 N3 1.304(10) . ?
N15 N16 1.365(11) . ?
N15 C42 1.326(12) . ?
N15 C43 1.487(11) . ?
N13 C40 1.374(12) . ?
N13 C39 1.498(14) . ?
N2 N1 1.378(11) . ?
N2 C1 1.465(11) . ?
N2 C2 1.330(13) . ?
N4 O1 1.280(11) . ?
N4 C9 1.505(13) . ?
O14 C63 1.239(14) . ?
N5 C18 1.307(12) . ?
N5 C17 1.526(12) . ?
C41 C40 1.405(14) . ?
C41 C42 1.399(14) . ?
C41 C44 1.427(14) . ?
O16 C58 1.265(13) . ?
N1 C4 1.330(13) . ?
N7 N8 1.369(12) . ?
N7 C20 1.328(12) . ?
F11 C49 1.332(13) . ?
C18 N6 1.381(12) . ?
C18 C19 1.464(13) . ?
F14 C60 1.337(12) . ?
O4 N6 1.246(11) . ?
F13 C60 1.349(13) . ?
O28 C86 1.236(15) . ?
O20 C73 1.214(19) . ?
C6 N3 1.514(11) . ?
C6 C9 1.586(15) . ?
C6 C7 1.515(15) . ?
C6 C8 1.520(16) . ?
C3 C4 1.402(15) . ?
C3 C2 1.407(13) . ?
O26 C93 1.274(17) . ?
O27 C88 1.269(15) . ?
F10 C49 1.322(14) . ?
C17 C15 1.500(16) . ?
C17 C14 1.568(15) . ?
C17 C16 1.493(17) . ?
N6 C14 1.538(14) . ?
O5 N11 1.256(13) . ?
N16 C44 1.300(12) . ?
N8 C22 1.327(14) . ?
N8 C21 1.460(13) . ?
F29 C59 1.334(14) . ?
F59 C89 1.348(15) . ?
C51 C50 1.550(14) . ?
C51 C52 1.359(16) . ?
F25 C55 1.334(15) . ?
C48 C47 1.381(14) . ?
C48 C49 1.481(15) . ?
F30 C59 1.351(15) . ?
N11 C27 1.363(15) . ?
N11 C28 1.508(18) . ?
O23 C81 1.240(14) . ?
N12 C27 1.321(14) . ?
N12 O6 1.345(12) . ?
N12 C31 1.526(16) . ?
C36 C34 1.511(16) . ?
C36 C35 1.535(15) . ?
C36 C39 1.556(16) . ?
F12 C49 1.345(13) . ?
C47 C46 1.373(15) . ?
C19 C22 1.396(14) . ?
C19 C20 1.389(14) . ?
F15 C60 1.338(13) . ?
F21 C65 1.362(13) . ?
C86 C87 1.419(17) . ?
C86 C85 1.524(17) . ?
C87 C88 1.411(16) . ?
F28 C59 1.337(14) . ?
F20 C65 1.330(14) . ?
F27 C55 1.304(14) . ?
F31 C70 1.315(17) . ?
C25 C27 1.413(16) . ?
C25 C26 1.355(17) . ?
C25 C24 1.452(16) . ?
C50 F4 1.261(15) . ?
C50 F6 1.319(15) . ?
C50 F5 1.302(15) . ?
F56 C85 1.321(18) . ?
C78 C79 1.516(17) . ?
C78 C77 1.393(15) . ?
C60 C61 1.507(16) . ?
F33 C70 1.351(16) . ?
C11 C9 1.504(15) . ?
C66 C67 1.422(16) . ?
C66 C65 1.492(16) . ?
C9 C10 1.558(17) . ?
C68 C69 1.543(16) . ?
C68 C67 1.354(16) . ?
N9 N10 1.391(15) . ?
N9 C23 1.540(16) . ?
N9 C26 1.338(16) . ?
F55 C85 1.275(16) . ?
C70 C71 1.504(19) . ?
C70 F32 1.296(16) . ?
C62 C63 1.419(18) . ?
C62 C61 1.386(16) . ?
F42 C79 1.329(15) . ?
F19 C65 1.294(14) . ?
C63 C64 1.50(2) . ?
C53 C52 1.416(14) . ?
C53 C54 1.493(17) . ?
C79 F41 1.298(16) . ?
C79 F40 1.249(16) . ?
C81 C82 1.396(19) . ?
C81 C80 1.53(2) . ?
N10 C24 1.331(16) . ?
F58 C89 1.253(15) . ?
C57 C58 1.398(17) . ?
C57 C56 1.414(17) . ?
C59 C58 1.509(17) . ?
C71 C72 1.413(17) . ?
C91 C90 1.50(2) . ?
C91 O25 1.254(16) . ?
C91 C92 1.36(2) . ?
C69 F24 1.271(16) . ?
C69 F22 1.290(17) . ?
C69 F23 1.301(15) . ?
C89 C88 1.504(16) . ?
C89 F60 1.346(15) . ?
C73 C74 1.564(18) . ?
C73 C72 1.42(2) . ?
C83 C82 1.41(2) . ?
C83 C84 1.548(19) . ?
F57 C85 1.336(16) . ?
C77 C76 1.406(18) . ?
C74 F35 1.355(19) . ?
C74 F34 1.316(19) . ?
C74 F36 1.30(2) . ?
C38 C39 1.524(16) . ?
C45 C46 1.558(14) . ?
C45 F9 1.309(17) . ?
C45 F7 1.337(17) . ?
C45 F8 1.285(15) . ?
C28 C29 1.47(2) . ?
C28 C31 1.53(2) . ?
C28 C30 1.58(3) . ?
C39 C37 1.570(19) . ?
C55 C56 1.538(17) . ?
C55 F26 1.353(17) . ?
C90 F49 1.37(2) . ?
C90 F51 1.32(2) . ?
C90 F50 1.31(2) . ?
C14 C13 1.506(19) . ?
C14 C12 1.58(2) . ?
C93 C94 1.51(3) . ?
C93 C92 1.37(2) . ?
F39 C75 1.23(2) . ?
C75 F37 1.35(2) . ?
C75 F38 1.293(17) . ?
C75 C76 1.562(18) . ?
F18 C64 1.35(2) . ?
F17 C64 1.34(2) . ?
F16 C64 1.26(2) . ?
F1 C54 1.245(17) . ?
F2 C54 1.250(18) . ?
C54 F3 1.24(2) . ?
F44 C80 1.327(19) . ?
F46 C84 1.25(2) . ?
F47 C84 1.32(2) . ?
F43 C80 1.304(19) . ?
F48 C84 1.255(16) . ?
F45 C80 1.28(2) . ?
F52 C94 1.22(3) . ?
F53 C94 1.22(2) . ?
F54 C94 1.38(4) . ?
C33 C31 1.46(2) . ?
C31 C32 1.61(2) . ?
